data_8105030
loop_
_publ_author_name
'Lee, See Mun'
'Lo, Kong Mun'
'Tiekink, Edward R.T.'

_publ_section_title
;
 Crystal structure of
 2-[(1E)-{[1,3-dihydroxy-2-(hydroxymethyl)propan-2-yl]iminiumyl}methyl]-5-(dodecyloxy)benzen-1-olate,
 C23H39NO5
;
_journal_issue 1
_journal_name_full 'Zeitschrift f\"ur Kristallographie - New Crystal Structures'
_journal_page_first 101
_journal_page_last 103
_journal_paper_doi 10.1515/ncrs-2019-0523
_journal_volume 235
_journal_year 2019
_chemical_formula_moiety 'C23 H39 N O5'
_chemical_formula_sum 'C23 H39 N O5'
_chemical_formula_weight 409.55
_space_group_crystal_system monoclinic
_space_group_IT_number 14
_space_group_name_Hall '-P 2ybc'
_space_group_name_H-M_alt 'P 1 21/c 1'
_atom_sites_solution_hydrogens mixed
_cell_angle_alpha 90
_cell_angle_beta 97.376(2)
_cell_angle_gamma 90
_cell_formula_units_Z 4
_cell_length_a 26.1698(4)
_cell_length_b 9.4863(2)
_cell_length_c 9.0929(2)
_cell_measurement_reflns_used 8774
_cell_measurement_temperature 100(2)
_cell_measurement_theta_max 76.1900
_cell_measurement_theta_min 3.3960
_cell_volume 2238.67(8)
_computing_cell_refinement 'CrysAlisPro [1]'
_computing_data_collection 'CrysAlisPro [1]'
_computing_data_reduction 'CrysAlisPro [1]'
_computing_molecular_graphics 'ORTEP-3 for Windows [4]'
_computing_publication_material 'SHELXL-2014/7 [3]'
_computing_structure_refinement 'SHELXL-2014/7 [3]'
_computing_structure_solution 'SHELXT 2014/5 [2]'
_diffrn_ambient_temperature 100(2)
_diffrn_detector_area_resol_mean 5.2558
_diffrn_measured_fraction_theta_full 1.000
_diffrn_measured_fraction_theta_max 1.000
_diffrn_measurement_device_type 'XtaLAB Synergy, Dualflex, AtlasS2'
_diffrn_measurement_method '\w scans'
_diffrn_radiation_type CuK\a
_diffrn_radiation_wavelength 1.54184
_diffrn_reflns_av_R_equivalents 0.0404
_diffrn_reflns_av_unetI/netI 0.0219
_diffrn_reflns_Laue_measured_fraction_full 1.000
_diffrn_reflns_Laue_measured_fraction_max 1.000
_diffrn_reflns_limit_h_max 31
_diffrn_reflns_limit_h_min -31
_diffrn_reflns_limit_k_max 11
_diffrn_reflns_limit_k_min -5
_diffrn_reflns_limit_l_max 10
_diffrn_reflns_limit_l_min -10
_diffrn_reflns_number 27272
_diffrn_reflns_point_group_measured_fraction_full 1.000
_diffrn_reflns_point_group_measured_fraction_max 1.000
_diffrn_reflns_theta_full 67.048
_diffrn_reflns_theta_max 67.048
_diffrn_reflns_theta_min 3.406
_diffrn_source 'micro-focus sealed X-ray tube'
_exptl_absorpt_coefficient_mu 0.677
_exptl_absorpt_correction_T_max 1.000
_exptl_absorpt_correction_T_min 0.903
_exptl_absorpt_correction_type gaussian
_exptl_absorpt_process_details 'CrysAlisPro [1]'
_exptl_crystal_colour yellow
_exptl_crystal_density_diffrn 1.215
_exptl_crystal_description prism
_exptl_crystal_F_000 896
_exptl_crystal_size_max 0.130
_exptl_crystal_size_mid 0.033
_exptl_crystal_size_min 0.024
_refine_diff_density_max 0.695
_refine_diff_density_min -0.453
_refine_diff_density_rms 0.058
_refine_ls_extinction_coef .
_refine_ls_extinction_method none
_refine_ls_goodness_of_fit_ref 1.025
_refine_ls_hydrogen_treatment mixed
_refine_ls_matrix_type full
_refine_ls_number_parameters 275
_refine_ls_number_reflns 4004
_refine_ls_number_restraints 4
_refine_ls_restrained_S_all 1.025
_refine_ls_R_factor_all 0.0624
_refine_ls_R_factor_gt 0.0539
_refine_ls_shift/su_max 0.000
_refine_ls_shift/su_mean 0.000
_refine_ls_structure_factor_coef Fsqd
_refine_ls_weighting_details 'w=1/[\s^2^(Fo^2^)+(0.0834P)^2^+2.2832P] where P=(Fo^2^+2Fc^2^)/3'
_refine_ls_weighting_scheme calc
_refine_ls_wR_factor_gt 0.1506
_refine_ls_wR_factor_ref 0.1580
_reflns_Friedel_coverage 0.000
_reflns_Friedel_fraction_full .
_reflns_Friedel_fraction_max .
_reflns_number_gt 3452
_reflns_number_total 4004
_reflns_threshold_expression 'I > 2\s(I)'
_cod_data_source_file suppl_ncrs-2019-0523_suppl.cif
_cod_data_source_block shelx
_cod_original_sg_symbol_H-M 'P 21/c'
_cod_database_code 8105030
_shelx_space_group_comment
;
The symmetry employed for this shelxl refinement is uniquely defined
by the following loop, which should always be used as a source of
symmetry information in preference to the above space-group names.
They are only intended as comments.
;
_shelx_estimated_absorpt_t_min 0.917
_shelx_estimated_absorpt_t_max 0.984

loop_
_space_group_symop_operation_xyz
'x, y, z'
'-x, y+1/2, -z+1/2'
'-x, -y, -z'
'x, -y-1/2, z-1/2'

loop_
_atom_site_label
_atom_site_type_symbol
_atom_site_fract_x
_atom_site_fract_y
_atom_site_fract_z
_atom_site_U_iso_or_equiv
_atom_site_adp_type
_atom_site_occupancy
_atom_site_site_symmetry_order
_atom_site_calc_flag
_atom_site_refinement_flags_posn
_atom_site_refinement_flags_adp
_atom_site_refinement_flags_occupancy
_atom_site_disorder_assembly
_atom_site_disorder_group
O1 O 0.89812(5) 1.10031(14) 0.50569(14) 0.0184(3) Uani 1 1 d D . . . .
H1O H 0.8900(9) 1.055(2) 0.4268(18) 0.028 Uiso 1 1 d D U . . .
O2 O 0.93683(5) 1.17452(14) 0.86963(15) 0.0192(3) Uani 1 1 d D . . . .
H2O H 0.9203(9) 1.236(2) 0.911(3) 0.029 Uiso 1 1 d D U . . .
O3 O 0.97309(5) 0.82780(15) 0.93578(15) 0.0231(3) Uani 1 1 d D . . . .
H3O H 1.0012(6) 0.829(3) 0.991(3) 0.035 Uiso 1 1 d D U . . .
O4 O 0.87899(6) 0.57144(14) 0.78365(15) 0.0230(3) Uani 1 1 d . . . . .
O5 O 0.75800(6) 0.30758(15) 0.45315(16) 0.0247(3) Uani 1 1 d . . . . .
N1 N 0.89831(6) 0.83173(16) 0.70445(17) 0.0160(3) Uani 1 1 d D . . . .
H1N H 0.9040(9) 0.7597(17) 0.764(2) 0.019 Uiso 1 1 d D U . . .
C1 C 0.93071(7) 0.95905(19) 0.7299(2) 0.0146(4) Uani 1 1 d . . . . .
C2 C 0.94145(7) 1.0290(2) 0.5849(2) 0.0172(4) Uani 1 1 d . . . . .
H2A H 0.9698 1.0977 0.6078 0.021 Uiso 1 1 calc R U . . .
H2B H 0.9534 0.9558 0.5195 0.021 Uiso 1 1 calc R U . . .
C3 C 0.90380(7) 1.05744(19) 0.8288(2) 0.0166(4) Uani 1 1 d . . . . .
H3A H 0.8708 1.0908 0.7747 0.020 Uiso 1 1 calc R U . . .
H3B H 0.8964 1.0065 0.9187 0.020 Uiso 1 1 calc R U . . .
C4 C 0.98251(7) 0.9067(2) 0.8083(2) 0.0182(4) Uani 1 1 d . . . . .
H4A H 0.9997 0.8465 0.7405 0.022 Uiso 1 1 calc R U . . .
H4B H 1.0053 0.9878 0.8385 0.022 Uiso 1 1 calc R U . . .
C5 C 0.86144(7) 0.8098(2) 0.5962(2) 0.0170(4) Uani 1 1 d . . . . .
H5 H 0.8521 0.8854 0.5296 0.020 Uiso 1 1 calc R U . . .
C6 C 0.83438(7) 0.6815(2) 0.5712(2) 0.0172(4) Uani 1 1 d . . . . .
C7 C 0.84556(7) 0.5621(2) 0.6670(2) 0.0174(4) Uani 1 1 d . . . . .
C8 C 0.81897(8) 0.4341(2) 0.6276(2) 0.0195(4) Uani 1 1 d . . . . .
H8 H 0.8253 0.3535 0.6892 0.023 Uiso 1 1 calc R U . . .
C9 C 0.78412(7) 0.4261(2) 0.5006(2) 0.0189(4) Uani 1 1 d . . . . .
C10 C 0.77303(8) 0.5445(2) 0.4064(2) 0.0212(4) Uani 1 1 d . . . . .
H10 H 0.7487 0.5375 0.3197 0.025 Uiso 1 1 calc R U . . .
C11 C 0.79790(8) 0.6684(2) 0.4427(2) 0.0204(4) Uani 1 1 d . . . . .
H11 H 0.7906 0.7480 0.3801 0.024 Uiso 1 1 calc R U . . .
C12 C 0.76677(8) 0.1823(2) 0.5427(2) 0.0238(5) Uani 1 1 d . . . . .
H12A H 0.7570 0.1989 0.6428 0.029 Uiso 1 1 calc R U . . .
H12B H 0.8036 0.1557 0.5530 0.029 Uiso 1 1 calc R U . . .
C13 C 0.73421(9) 0.0668(2) 0.4658(3) 0.0323(5) Uani 1 1 d . . . . .
H13A H 0.7410 -0.0217 0.5226 0.039 Uiso 1 1 calc R U . . .
H13B H 0.7448 0.0519 0.3662 0.039 Uiso 1 1 calc R U . . .
C14 C 0.67641(9) 0.0967(3) 0.4485(3) 0.0383(6) Uani 1 1 d . . . . .
H14A H 0.6697 0.1840 0.3894 0.046 Uiso 1 1 calc R U . . .
H14B H 0.6583 0.0187 0.3911 0.046 Uiso 1 1 calc R U . . .
C15 C 0.65341(9) 0.1135(3) 0.5903(3) 0.0396(6) Uani 1 1 d . . . . .
H15A H 0.6655 0.0345 0.6570 0.048 Uiso 1 1 calc R U . . .
H15B H 0.6668 0.2018 0.6388 0.048 Uiso 1 1 calc R U . . .
C16 C 0.59630(10) 0.1175(4) 0.5752(3) 0.0480(7) Uani 1 1 d . . . . .
H16A H 0.5848 0.1952 0.5063 0.058 Uiso 1 1 calc R U . . .
H16B H 0.5835 0.0287 0.5264 0.058 Uiso 1 1 calc R U . . .
C17 C 0.57043(11) 0.1349(4) 0.7065(4) 0.0597(9) Uani 1 1 d . . . . .
H17A H 0.5798 0.2295 0.7474 0.072 Uiso 1 1 calc R U . . .
H17B H 0.5857 0.0654 0.7806 0.072 Uiso 1 1 calc R U . . .
C18 C 0.51451(11) 0.1220(4) 0.6989(3) 0.0540(8) Uani 1 1 d . . . . .
H18A H 0.4994 0.1906 0.6234 0.065 Uiso 1 1 calc R U . . .
H18B H 0.5054 0.0271 0.6585 0.065 Uiso 1 1 calc R U . . .
C19 C 0.48748(11) 0.1401(5) 0.8267(4) 0.0707(11) Uani 1 1 d . . . . .
H19A H 0.4950 0.2370 0.8636 0.085 Uiso 1 1 calc R U . . .
H19B H 0.5040 0.0754 0.9041 0.085 Uiso 1 1 calc R U . . .
C20 C 0.43222(10) 0.1204(4) 0.8214(3) 0.0542(8) Uani 1 1 d . . . . .
H20A H 0.4244 0.0245 0.7820 0.065 Uiso 1 1 calc R U . . .
H20B H 0.4156 0.1872 0.7464 0.065 Uiso 1 1 calc R U . . .
C21 C 0.40593(12) 0.1355(5) 0.9530(4) 0.0708(11) Uani 1 1 d . . . . .
H21A H 0.4110 0.2342 0.9872 0.085 Uiso 1 1 calc R U . . .
H21B H 0.4245 0.0751 1.0311 0.085 Uiso 1 1 calc R U . . .
C22 C 0.35122(12) 0.1044(5) 0.9484(4) 0.0739(12) Uani 1 1 d . . . . .
H22A H 0.3420 0.1169 1.0499 0.089 Uiso 1 1 calc R U . . .
H22B H 0.3461 0.0035 0.9228 0.089 Uiso 1 1 calc R U . . .
C23 C 0.31410(12) 0.1865(4) 0.8462(4) 0.0554(8) Uani 1 1 d . . . . .
H23A H 0.3146 0.2851 0.8784 0.083 Uiso 1 1 calc R U . . .
H23B H 0.2794 0.1477 0.8466 0.083 Uiso 1 1 calc R U . . .
H23C H 0.3237 0.1812 0.7456 0.083 Uiso 1 1 calc R U . . .

loop_
_atom_site_aniso_label
_atom_site_aniso_U_11
_atom_site_aniso_U_22
_atom_site_aniso_U_33
_atom_site_aniso_U_23
_atom_site_aniso_U_13
_atom_site_aniso_U_12
O1 0.0240(7) 0.0141(7) 0.0166(7) 0.0012(5) 0.0010(5) 0.0003(5)
O2 0.0211(7) 0.0140(7) 0.0227(7) -0.0061(5) 0.0036(5) -0.0007(5)
O3 0.0250(7) 0.0226(7) 0.0201(7) 0.0041(6) -0.0039(6) -0.0005(6)
O4 0.0324(8) 0.0174(7) 0.0170(7) 0.0020(5) -0.0048(6) -0.0042(6)
O5 0.0280(8) 0.0190(7) 0.0257(7) -0.0013(6) -0.0017(6) -0.0072(6)
N1 0.0219(8) 0.0107(7) 0.0157(8) -0.0007(6) 0.0033(6) -0.0020(6)
C1 0.0178(9) 0.0109(9) 0.0153(9) -0.0019(7) 0.0030(7) -0.0019(7)
C2 0.0189(9) 0.0153(9) 0.0175(9) 0.0000(7) 0.0036(7) -0.0009(7)
C3 0.0185(9) 0.0139(9) 0.0178(9) -0.0019(7) 0.0040(7) -0.0013(7)
C4 0.0194(9) 0.0166(9) 0.0186(9) -0.0017(7) 0.0019(7) 0.0006(7)
C5 0.0206(9) 0.0155(9) 0.0153(9) 0.0008(7) 0.0040(7) 0.0008(7)
C6 0.0194(9) 0.0171(9) 0.0158(9) -0.0005(7) 0.0050(7) -0.0009(7)
C7 0.0204(9) 0.0179(9) 0.0142(9) -0.0014(7) 0.0032(7) -0.0003(7)
C8 0.0239(10) 0.0171(9) 0.0181(9) 0.0018(7) 0.0047(8) -0.0018(8)
C9 0.0185(9) 0.0186(10) 0.0201(10) -0.0028(8) 0.0041(7) -0.0037(7)
C10 0.0220(10) 0.0220(10) 0.0191(10) -0.0003(8) 0.0005(8) -0.0012(8)
C11 0.0231(10) 0.0192(10) 0.0188(10) 0.0024(8) 0.0020(8) -0.0001(8)
C12 0.0265(10) 0.0169(10) 0.0284(11) 0.0011(8) 0.0051(8) -0.0028(8)
C13 0.0355(13) 0.0270(11) 0.0364(13) -0.0078(10) 0.0123(10) -0.0103(10)
C14 0.0317(12) 0.0480(15) 0.0354(13) -0.0044(11) 0.0053(10) -0.0156(11)
C15 0.0315(13) 0.0507(16) 0.0373(14) -0.0051(12) 0.0066(10) 0.0055(11)
C16 0.0315(13) 0.071(2) 0.0429(15) 0.0068(14) 0.0079(11) -0.0111(13)
C17 0.0321(14) 0.101(3) 0.0472(17) -0.0187(17) 0.0071(12) 0.0090(16)
C18 0.0328(14) 0.087(2) 0.0433(16) 0.0056(15) 0.0083(12) -0.0119(15)
C19 0.0328(15) 0.130(4) 0.0503(18) -0.021(2) 0.0098(13) 0.0109(18)
C20 0.0328(14) 0.090(2) 0.0399(15) 0.0034(15) 0.0065(12) -0.0091(15)
C21 0.0364(15) 0.132(4) 0.0453(17) -0.008(2) 0.0095(13) 0.0159(19)
C22 0.0433(17) 0.129(4) 0.0527(19) 0.020(2) 0.0168(14) 0.012(2)
C23 0.0435(16) 0.065(2) 0.0607(19) 0.0044(15) 0.0172(14) 0.0076(14)

loop_
_atom_type_symbol
_atom_type_description
_atom_type_scat_dispersion_real
_atom_type_scat_dispersion_imag
_atom_type_scat_source
C C 0.0181 0.0091 'International Tables Vol C Tables 4.2.6.8 and 6.1.1.4'
H H 0.0000 0.0000 'International Tables Vol C Tables 4.2.6.8 and 6.1.1.4'
N N 0.0311 0.0180 'International Tables Vol C Tables 4.2.6.8 and 6.1.1.4'
O O 0.0492 0.0322 'International Tables Vol C Tables 4.2.6.8 and 6.1.1.4'

loop_
_geom_angle_atom_site_label_1
_geom_angle_atom_site_label_2
_geom_angle_atom_site_label_3
_geom_angle
_geom_angle_site_symmetry_1
_geom_angle_site_symmetry_3
C2 O1 H1O 106.5(18) . .
C3 O2 H2O 108.8(18) . .
C4 O3 H3O 105(2) . .
C9 O5 C12 117.81(15) . .
C5 N1 C1 127.11(16) . .
C5 N1 H1N 113.2(15) . .
C1 N1 H1N 119.6(15) . .
N1 C1 C3 107.02(14) . .
N1 C1 C4 105.31(14) . .
C3 C1 C4 111.77(15) . .
N1 C1 C2 112.59(15) . .
C3 C1 C2 112.99(15) . .
C4 C1 C2 106.96(15) . .
O1 C2 C1 114.57(15) . .
O1 C2 H2A 108.6 . .
C1 C2 H2A 108.6 . .
O1 C2 H2B 108.6 . .
C1 C2 H2B 108.6 . .
H2A C2 H2B 107.6 . .
O2 C3 C1 108.58(15) . .
O2 C3 H3A 110.0 . .
C1 C3 H3A 110.0 . .
O2 C3 H3B 110.0 . .
C1 C3 H3B 110.0 . .
H3A C3 H3B 108.4 . .
O3 C4 C1 108.25(15) . .
O3 C4 H4A 110.0 . .
C1 C4 H4A 110.0 . .
O3 C4 H4B 110.0 . .
C1 C4 H4B 110.0 . .
H4A C4 H4B 108.4 . .
N1 C5 C6 124.53(17) . .
N1 C5 H5 117.7 . .
C6 C5 H5 117.7 . .
C5 C6 C11 118.68(17) . .
C5 C6 C7 121.55(17) . .
C11 C6 C7 119.63(17) . .
O4 C7 C8 121.64(18) . .
O4 C7 C6 120.60(17) . .
C8 C7 C6 117.75(17) . .
C9 C8 C7 120.49(18) . .
C9 C8 H8 119.8 . .
C7 C8 H8 119.8 . .
O5 C9 C8 124.29(18) . .
O5 C9 C10 114.09(17) . .
C8 C9 C10 121.62(18) . .
C11 C10 C9 118.80(18) . .
C11 C10 H10 120.6 . .
C9 C10 H10 120.6 . .
C10 C11 C6 121.71(18) . .
C10 C11 H11 119.1 . .
C6 C11 H11 119.1 . .
O5 C12 C13 107.35(17) . .
O5 C12 H12A 110.2 . .
C13 C12 H12A 110.2 . .
O5 C12 H12B 110.2 . .
C13 C12 H12B 110.2 . .
H12A C12 H12B 108.5 . .
C12 C13 C14 114.0(2) . .
C12 C13 H13A 108.7 . .
C14 C13 H13A 108.7 . .
C12 C13 H13B 108.7 . .
C14 C13 H13B 108.7 . .
H13A C13 H13B 107.6 . .
C15 C14 C13 115.7(2) . .
C15 C14 H14A 108.4 . .
C13 C14 H14A 108.4 . .
C15 C14 H14B 108.4 . .
C13 C14 H14B 108.4 . .
H14A C14 H14B 107.4 . .
C16 C15 C14 115.7(2) . .
C16 C15 H15A 108.3 . .
C14 C15 H15A 108.3 . .
C16 C15 H15B 108.3 . .
C14 C15 H15B 108.3 . .
H15A C15 H15B 107.4 . .
C17 C16 C15 119.8(3) . .
C17 C16 H16A 107.4 . .
C15 C16 H16A 107.4 . .
C17 C16 H16B 107.4 . .
C15 C16 H16B 107.4 . .
H16A C16 H16B 106.9 . .
C16 C17 C18 121.4(3) . .
C16 C17 H17A 107.0 . .
C18 C17 H17A 107.0 . .
C16 C17 H17B 107.0 . .
C18 C17 H17B 107.0 . .
H17A C17 H17B 106.7 . .
C19 C18 C17 122.8(3) . .
C19 C18 H18A 106.6 . .
C17 C18 H18A 106.6 . .
C19 C18 H18B 106.6 . .
C17 C18 H18B 106.6 . .
H18A C18 H18B 106.6 . .
C18 C19 C20 123.1(3) . .
C18 C19 H19A 106.6 . .
C20 C19 H19A 106.6 . .
C18 C19 H19B 106.6 . .
C20 C19 H19B 106.6 . .
H19A C19 H19B 106.5 . .
C19 C20 C21 122.1(3) . .
C19 C20 H20A 106.8 . .
C21 C20 H20A 106.8 . .
C19 C20 H20B 106.8 . .
C21 C20 H20B 106.8 . .
H20A C20 H20B 106.6 . .
C20 C21 C22 121.4(3) . .
C20 C21 H21A 107.0 . .
C22 C21 H21A 107.0 . .
C20 C21 H21B 107.0 . .
C22 C21 H21B 107.0 . .
H21A C21 H21B 106.7 . .
C21 C22 C23 118.4(3) . .
C21 C22 H22A 107.7 . .
C23 C22 H22A 107.7 . .
C21 C22 H22B 107.7 . .
C23 C22 H22B 107.7 . .
H22A C22 H22B 107.1 . .
C22 C23 H23A 109.5 . .
C22 C23 H23B 109.5 . .
H23A C23 H23B 109.5 . .
C22 C23 H23C 109.5 . .
H23A C23 H23C 109.5 . .
H23B C23 H23C 109.5 . .

loop_
_geom_bond_atom_site_label_1
_geom_bond_atom_site_label_2
_geom_bond_distance
_geom_bond_site_symmetry_2
O1 C2 1.433(2) .
O1 H1O 0.841(10) .
O2 C3 1.427(2) .
O2 H2O 0.841(10) .
O3 C4 1.428(2) .
O3 H3O 0.835(10) .
O4 C7 1.288(2) .
O5 C9 1.357(2) .
O5 C12 1.443(2) .
N1 C5 1.303(3) .
N1 C1 1.477(2) .
N1 H1N 0.873(10) .
C1 C3 1.529(2) .
C1 C4 1.531(3) .
C1 C2 1.534(2) .
C2 H2A 0.9900 .
C2 H2B 0.9900 .
C3 H3A 0.9900 .
C3 H3B 0.9900 .
C4 H4A 0.9900 .
C4 H4B 0.9900 .
C5 C6 1.412(3) .
C5 H5 0.9500 .
C6 C11 1.417(3) .
C6 C7 1.436(3) .
C7 C8 1.423(3) .
C8 C9 1.379(3) .
C8 H8 0.9500 .
C9 C10 1.419(3) .
C10 C11 1.363(3) .
C10 H10 0.9500 .
C11 H11 0.9500 .
C12 C13 1.503(3) .
C12 H12A 0.9900 .
C12 H12B 0.9900 .
C13 C14 1.527(3) .
C13 H13A 0.9900 .
C13 H13B 0.9900 .
C14 C15 1.499(3) .
C14 H14A 0.9900 .
C14 H14B 0.9900 .
C15 C16 1.484(4) .
C15 H15A 0.9900 .
C15 H15B 0.9900 .
C16 C17 1.455(4) .
C16 H16A 0.9900 .
C16 H16B 0.9900 .
C17 C18 1.461(4) .
C17 H17A 0.9900 .
C17 H17B 0.9900 .
C18 C19 1.446(4) .
C18 H18A 0.9900 .
C18 H18B 0.9900 .
C19 C20 1.453(4) .
C19 H19A 0.9900 .
C19 H19B 0.9900 .
C20 C21 1.461(4) .
C20 H20A 0.9900 .
C20 H20B 0.9900 .
C21 C22 1.457(5) .
C21 H21A 0.9900 .
C21 H21B 0.9900 .
C22 C23 1.478(5) .
C22 H22A 0.9900 .
C22 H22B 0.9900 .
C23 H23A 0.9800 .
C23 H23B 0.9800 .
C23 H23C 0.9800 .

loop_
_geom_torsion_atom_site_label_1
_geom_torsion_atom_site_label_2
_geom_torsion_atom_site_label_3
_geom_torsion_atom_site_label_4
_geom_torsion
_geom_torsion_site_symmetry_1
_geom_torsion_site_symmetry_2
_geom_torsion_site_symmetry_3
_geom_torsion_site_symmetry_4
C5 N1 C1 C3 91.0(2) . . . .
C5 N1 C1 C4 -149.97(18) . . . .
C5 N1 C1 C2 -33.8(2) . . . .
N1 C1 C2 O1 72.40(19) . . . .
C3 C1 C2 O1 -49.0(2) . . . .
C4 C1 C2 O1 -172.40(15) . . . .
N1 C1 C3 O2 173.49(14) . . . .
C4 C1 C3 O2 58.68(19) . . . .
C2 C1 C3 O2 -62.02(19) . . . .
N1 C1 C4 O3 -53.88(18) . . . .
C3 C1 C4 O3 61.98(19) . . . .
C2 C1 C4 O3 -173.86(14) . . . .
C1 N1 C5 C6 174.85(17) . . . .
N1 C5 C6 C11 -175.12(18) . . . .
N1 C5 C6 C7 0.5(3) . . . .
C5 C6 C7 O4 3.7(3) . . . .
C11 C6 C7 O4 179.31(18) . . . .
C5 C6 C7 C8 -175.65(17) . . . .
C11 C6 C7 C8 0.0(3) . . . .
O4 C7 C8 C9 -178.71(18) . . . .
C6 C7 C8 C9 0.6(3) . . . .
C12 O5 C9 C8 0.9(3) . . . .
C12 O5 C9 C10 -179.71(17) . . . .
C7 C8 C9 O5 178.48(18) . . . .
C7 C8 C9 C10 -0.9(3) . . . .
O5 C9 C10 C11 -178.91(17) . . . .
C8 C9 C10 C11 0.5(3) . . . .
C9 C10 C11 C6 0.1(3) . . . .
C5 C6 C11 C10 175.42(18) . . . .
C7 C6 C11 C10 -0.3(3) . . . .
C9 O5 C12 C13 -179.26(17) . . . .
O5 C12 C13 C14 -61.5(2) . . . .
C12 C13 C14 C15 -61.9(3) . . . .
C13 C14 C15 C16 -169.7(2) . . . .
C14 C15 C16 C17 -179.4(3) . . . .
C15 C16 C17 C18 -172.4(3) . . . .
C16 C17 C18 C19 -179.4(4) . . . .
C17 C18 C19 C20 -176.8(4) . . . .
C18 C19 C20 C21 178.3(4) . . . .
C19 C20 C21 C22 -175.0(4) . . . .
C20 C21 C22 C23 -60.5(6) . . . .
